data_7041983
loop_
_publ_author_name
'He, Zuoli'
'Li, Meng'
'Que, Wenxiu'
'Stang, Peter J.'

_publ_section_title
;
 Self-assembly of metal-ion-responsive supramolecular coordination
 complexes and their photophysical properties.
;
_journal_issue 10
_journal_name_full 'Dalton transactions (Cambridge, England : 2003)'
_journal_page_first 3120
_journal_page_last 3124
_journal_paper_doi 10.1039/c7dt00174f
_journal_volume 46
_journal_year 2017
_chemical_formula_moiety 'C24 H14 N4'
_chemical_formula_sum 'C24 H14 N4'
_chemical_formula_weight 358.39
_space_group_crystal_system monoclinic
_space_group_IT_number 14
_space_group_name_Hall '-P 2yn'
_space_group_name_H-M_alt 'P 1 21/n 1'
_symmetry_space_group_name_Hall '-P 2yn'
_symmetry_space_group_name_H-M 'P 1 21/n 1'
_atom_sites_solution_hydrogens geom
_audit_update_record
;
2016-09-28 deposited with the CCDC.
2017-02-08 downloaded from the CCDC.
;
_cell_angle_alpha 90
_cell_angle_beta 93.358(3)
_cell_angle_gamma 90
_cell_formula_units_Z 2
_cell_length_a 8.5761(7)
_cell_length_b 5.7765(5)
_cell_length_c 18.0007(14)
_cell_measurement_reflns_used 1882
_cell_measurement_temperature 150(1)
_cell_measurement_theta_max 26.535
_cell_measurement_theta_min 3.705
_cell_volume 890.22(13)
_computing_cell_refinement 'SAINT V8.34A (Bruker AXS Inc., 2013)'
_computing_data_reduction 'SAINT V8.34A (Bruker AXS Inc., 2013)'
_computing_structure_refinement 'SHELXL-2014 (Sheldrick, 2014)'
_diffrn_ambient_temperature 150(1)
_diffrn_measured_fraction_theta_full 0.984
_diffrn_measured_fraction_theta_max 0.984
_diffrn_measurement_device_type 'KappaCCD APEXII Diffractometer'
_diffrn_measurement_method 'Phi plus Omega scan'
_diffrn_radiation_monochromator graphite
_diffrn_radiation_type MoK\a
_diffrn_radiation_wavelength 0.71073
_diffrn_reflns_av_R_equivalents 0.0298
_diffrn_reflns_av_unetI/netI 0.0407
_diffrn_reflns_limit_h_max 7
_diffrn_reflns_limit_h_min -10
_diffrn_reflns_limit_k_max 7
_diffrn_reflns_limit_k_min -7
_diffrn_reflns_limit_l_max 17
_diffrn_reflns_limit_l_min -22
_diffrn_reflns_number 5273
_diffrn_reflns_theta_full 26.48
_diffrn_reflns_theta_max 26.48
_diffrn_reflns_theta_min 2.27
_diffrn_source 'fine-focus sealed tube'
_exptl_absorpt_coefficient_mu 0.082
_exptl_absorpt_correction_T_max 0.99
_exptl_absorpt_correction_T_min 0.96
_exptl_absorpt_correction_type multi-scan
_exptl_absorpt_process_details 'SADABS V2012/1 (Bruker AXS Inc.)'
_exptl_crystal_colour yellow
_exptl_crystal_density_diffrn 1.337
_exptl_crystal_density_method 'not measured'
_exptl_crystal_description plate
_exptl_crystal_F_000 372
_exptl_crystal_size_max 0.448
_exptl_crystal_size_mid 0.168
_exptl_crystal_size_min 0.126
_refine_diff_density_max 0.380
_refine_diff_density_min -0.188
_refine_ls_extinction_method none
_refine_ls_goodness_of_fit_ref 1.084
_refine_ls_hydrogen_treatment constr
_refine_ls_matrix_type full
_refine_ls_number_parameters 127
_refine_ls_number_reflns 1810
_refine_ls_number_restraints 0
_refine_ls_restrained_S_all 1.084
_refine_ls_R_factor_all 0.0613
_refine_ls_R_factor_gt 0.0479
_refine_ls_shift/su_max 0.000
_refine_ls_shift/su_mean 0.000
_refine_ls_structure_factor_coef Fsqd
_refine_ls_weighting_details 'w=1/[\s^2^(Fo^2^)+(0.0863P)^2^+0.0983P] where P=(Fo^2^+2Fc^2^)/3'
_refine_ls_weighting_scheme calc
_refine_ls_wR_factor_gt 0.1370
_refine_ls_wR_factor_ref 0.1479
_reflns_number_gt 1382
_reflns_number_total 1810
_reflns_threshold_expression 'I > 2\s(I)'
_cod_data_source_file c7dt00174f2.cif
_cod_data_source_block I
_cod_depositor_comments 'Adding full bibliography for 7041983.cif.'
_cod_database_code 7041983
_shelxl_version_number 2014-3

loop_
_space_group_symop_operation_xyz
'x, y, z'
'-x+1/2, y+1/2, -z+1/2'
'-x, -y, -z'
'x-1/2, -y-1/2, z-1/2'

loop_
_atom_site_type_symbol
_atom_site_label
_atom_site_fract_x
_atom_site_fract_y
_atom_site_fract_z
_atom_site_U_iso_or_equiv
_atom_site_adp_type
_atom_site_calc_flag
_atom_site_refinement_flags_adp
_atom_site_refinement_flags_posn
_atom_site_occupancy
N N2 0.84733(14) 0.2158(2) 0.50042(7) 0.0321(4) Uani d . . 1
N N1 -0.12252(14) 0.1911(2) 0.26735(7) 0.0340(4) Uani d . . 1
C C1 -0.06343(17) 0.3650(3) 0.30875(8) 0.0332(4) Uani d . . 1
H H1 -0.1255 0.5001 0.3131 0.04 Uiso calc U R 1
C C2 0.08332(16) 0.3613(3) 0.34602(9) 0.0313(4) Uani d . . 1
H H2 0.1191 0.489 0.3756 0.038 Uiso calc U R 1
C C3 0.17645(15) 0.1663(3) 0.33905(8) 0.0265(4) Uani d . . 1
C C6 0.33114(16) 0.1503(3) 0.37333(8) 0.0293(4) Uani d . . 1
C C7 0.46213(16) 0.1275(3) 0.39924(8) 0.0313(4) Uani d . . 1
C C8 0.61869(15) 0.0854(3) 0.42833(8) 0.0287(4) Uani d . . 1
C C12 0.70122(17) 0.2469(3) 0.47283(9) 0.0335(4) Uani d . . 1
H H12 0.6502 0.3875 0.4841 0.04 Uiso calc U R 1
C C11 0.91796(14) 0.0152(2) 0.48493(7) 0.0252(4) Uani d . . 1
C C10 0.84323(16) -0.1582(3) 0.44342(8) 0.0308(4) Uani d . . 1
H H10 0.8951 -0.3004 0.4351 0.037 Uiso calc U R 1
C C9 0.69323(17) -0.1230(3) 0.41435(8) 0.0341(4) Uani d . . 1
H H9 0.6411 -0.2395 0.3851 0.041 Uiso calc U R 1
C C5 -0.03266(17) 0.0041(3) 0.26219(8) 0.0342(4) Uani d . . 1
H H5 -0.0733 -0.1231 0.2338 0.041 Uiso calc U R 1
C C4 0.11604(17) -0.0163(3) 0.29564(8) 0.0308(4) Uani d . . 1
H H4 0.176 -0.1523 0.2892 0.037 Uiso calc U R 1

loop_
_atom_site_aniso_label
_atom_site_aniso_U_11
_atom_site_aniso_U_22
_atom_site_aniso_U_33
_atom_site_aniso_U_12
_atom_site_aniso_U_13
_atom_site_aniso_U_23
N2 0.0213(6) 0.0321(7) 0.0420(8) 0.0022(5) -0.0048(5) 0.0003(6)
N1 0.0252(7) 0.0409(8) 0.0349(7) 0.0002(5) -0.0073(5) 0.0005(6)
C1 0.0257(8) 0.0343(9) 0.0387(9) 0.0067(6) -0.0063(6) -0.0012(7)
C2 0.0256(8) 0.0332(9) 0.0341(8) 0.0010(6) -0.0068(6) -0.0041(6)
C3 0.0192(7) 0.0349(8) 0.0253(7) 0.0013(6) -0.0005(5) 0.0050(6)
C6 0.0222(7) 0.0364(9) 0.0291(8) 0.0010(6) -0.0008(6) 0.0044(6)
C7 0.0214(8) 0.0414(9) 0.0307(8) 0.0010(6) -0.0012(6) 0.0065(6)
C8 0.0182(7) 0.0406(9) 0.0270(8) 0.0005(6) -0.0005(5) 0.0073(6)
C12 0.0209(7) 0.0330(9) 0.0459(9) 0.0036(6) -0.0030(6) 0.0030(7)
C11 0.0186(8) 0.0310(8) 0.0260(8) 0.0012(6) 0.0000(6) 0.0039(6)
C10 0.0223(7) 0.0373(9) 0.0322(8) 0.0050(6) -0.0026(6) -0.0054(7)
C9 0.0244(8) 0.0454(10) 0.0318(8) 0.0013(7) -0.0048(6) -0.0071(7)
C5 0.0303(8) 0.0391(9) 0.0327(9) -0.0024(7) -0.0039(6) -0.0060(7)
C4 0.0262(8) 0.0328(8) 0.0334(8) 0.0048(6) 0.0017(6) -0.0012(6)

loop_
_atom_type_symbol
_atom_type_description
_atom_type_scat_dispersion_real
_atom_type_scat_dispersion_imag
_atom_type_scat_source
C C 0.0033 0.0016 'International Tables Vol C Tables 4.2.6.8 and 6.1.1.4'
H H 0.0000 0.0000 'International Tables Vol C Tables 4.2.6.8 and 6.1.1.4'
N N 0.0061 0.0033 'International Tables Vol C Tables 4.2.6.8 and 6.1.1.4'

loop_
_geom_angle_atom_site_label_1
_geom_angle_atom_site_label_2
_geom_angle_atom_site_label_3
_geom_angle_site_symmetry_3
_geom_angle
C12 N2 C11 . 117.67(12)
C1 N1 C5 . 116.56(13)
N1 C1 C2 . 124.15(14)
N1 C1 H1 . 117.9
C2 C1 H1 . 117.9
C3 C2 C1 . 118.50(13)
C3 C2 H2 . 120.7
C1 C2 H2 . 120.7
C2 C3 C4 . 117.82(13)
C2 C3 C6 . 122.37(13)
C4 C3 C6 . 119.79(13)
C7 C6 C3 . 176.37(16)
C6 C7 C8 . 176.33(17)
C9 C8 C12 . 117.32(13)
C9 C8 C7 . 120.71(14)
C12 C8 C7 . 121.95(14)
N2 C12 C8 . 123.91(14)
N2 C12 H12 . 118.0
C8 C12 H12 . 118.0
N2 C11 C10 . 122.39(13)
N2 C11 C11 3_756 117.00(16)
C10 C11 C11 3_756 120.61(16)
C9 C10 C11 . 119.44(14)
C9 C10 H10 . 120.3
C11 C10 H10 . 120.3
C10 C9 C8 . 119.21(14)
C10 C9 H9 . 120.4
C8 C9 H9 . 120.4
N1 C5 C4 . 124.10(14)
N1 C5 H5 . 118.0
C4 C5 H5 . 118.0
C5 C4 C3 . 118.84(14)
C5 C4 H4 . 120.6
C3 C4 H4 . 120.6

loop_
_geom_bond_atom_site_label_1
_geom_bond_atom_site_label_2
_geom_bond_site_symmetry_2
_geom_bond_distance
N2 C12 . 1.3328(18)
N2 C11 . 1.3441(19)
N1 C1 . 1.333(2)
N1 C5 . 1.333(2)
C1 C2 . 1.3912(19)
C1 H1 . 0.95
C2 C3 . 1.391(2)
C2 H2 . 0.95
C3 C4 . 1.394(2)
C3 C6 . 1.4330(17)
C6 C7 . 1.198(2)
C7 C8 . 1.4331(18)
C8 C9 . 1.393(2)
C8 C12 . 1.395(2)
C12 H12 . 0.95
C11 C10 . 1.385(2)
C11 C11 3_756 1.488(2)
C10 C9 . 1.3752(19)
C10 H10 . 0.95
C9 H9 . 0.95
C5 C4 . 1.3831(19)
C5 H5 . 0.95
C4 H4 . 0.95

loop_
_geom_torsion_atom_site_label_1
_geom_torsion_atom_site_label_2
_geom_torsion_atom_site_label_3
_geom_torsion_atom_site_label_4
_geom_torsion_site_symmetry_1
_geom_torsion_site_symmetry_4
_geom_torsion
C5 N1 C1 C2 . . -0.1(2)
N1 C1 C2 C3 . . 1.2(2)
C1 C2 C3 C4 . . -0.8(2)
C1 C2 C3 C6 . . 177.83(13)
C11 N2 C12 C8 . . -0.8(2)
C9 C8 C12 N2 . . 2.1(2)
C7 C8 C12 N2 . . -179.34(14)
C12 N2 C11 C10 . . -1.5(2)
C12 N2 C11 C11 . 3_756 178.97(14)
N2 C11 C10 C9 . . 2.4(2)
C11 C11 C10 C9 3_756 . -178.07(15)
C11 C10 C9 C8 . . -1.0(2)
C12 C8 C9 C10 . . -1.1(2)
C7 C8 C9 C10 . . -179.68(13)
C1 N1 C5 C4 . . -1.2(2)
N1 C5 C4 C3 . . 1.5(2)
C2 C3 C4 C5 . . -0.4(2)
C6 C3 C4 C5 . . -179.09(13)
